data_7127152
loop_
_publ_author_name
'Kimura, Shun'
'Kimura, Shojiro'
'Nishihara, Hiroshi'
'Kusamoto, Tetsuro'

_publ_section_title
;
 Excimer emission and magnetoluminescence of radical-based zinc(II)
 complexes doped in host crystals.
;
_journal_issue 76
_journal_name_full 'Chemical communications (Cambridge, England)'
_journal_page_first 11195
_journal_page_last 11198
_journal_paper_doi 10.1039/d0cc04830e
_journal_volume 56
_journal_year 2020
_chemical_formula_moiety '2(C23 H8 Cl8 F6 N O2 Zn0.5)'
_chemical_formula_sum 'C46 H16 Cl16 F12 N2 O4 Zn'
_chemical_formula_weight 1521.18
_chemical_name_systematic Zn(hfac)2(aH-PyBTM)2
_space_group_crystal_system triclinic
_space_group_IT_number 2
_space_group_name_Hall '-P 1'
_space_group_name_H-M_alt 'P -1'
_atom_sites_solution_hydrogens geom
_atom_sites_solution_primary dual
_audit_creation_date 2020-06-05
_audit_creation_method
;
Olex2 1.2
(compiled 2018.05.29 svn.r3508 for OlexSys, GUI svn.r5506)
;
_audit_update_record
;
2020-06-05 deposited with the CCDC.	2020-08-21 downloaded from the CCDC.
;
_cell_angle_alpha 97.411(4)
_cell_angle_beta 94.728(4)
_cell_angle_gamma 90.909(5)
_cell_formula_units_Z 2
_cell_length_a 8.9829(6)
_cell_length_b 15.1174(8)
_cell_length_c 20.8813(7)
_cell_measurement_reflns_used 8472
_cell_measurement_temperature 123
_cell_measurement_theta_max 31.3680
_cell_measurement_theta_min 2.6350
_cell_volume 2801.4(3)
_computing_cell_refinement 'CrysAlisPro 1.171.39.43c (Rigaku OD, 2018)'
_computing_data_collection 'CrysAlisPro 1.171.39.43c (Rigaku OD, 2018)'
_computing_data_reduction 'CrysAlisPro 1.171.39.43c (Rigaku OD, 2018)'
_computing_molecular_graphics 'Olex2 (Dolomanov et al., 2009)'
_computing_publication_material 'Olex2 (Dolomanov et al., 2009)'
_computing_structure_refinement 'ShelXL (Sheldrick, 2015)'
_computing_structure_solution 'ShelXT (Sheldrick, 2015)'
_diffrn_ambient_temperature 123
_diffrn_detector 'CCD plate'
_diffrn_detector_type HyPix
_diffrn_measured_fraction_theta_full 0.999
_diffrn_measured_fraction_theta_max 0.999
_diffrn_measurement_details
;
List of Runs (angles in degrees, time in seconds):

  # Type    Start    End  Width  t~exp~   \w     \q     \k     \f   Frames
#--------------------------------------------------------------------------
  1  \w      4.00  45.00   0.25    4.16    --   12.59  57.00  30.00  164
  2  \w    -16.00  78.00   0.25    4.16    --   12.59  76.00 -38.00  376
  3  \w     40.00  91.00   0.25    4.16    --   12.59 179.00 -60.00  204
  4  \w     40.00  84.00   0.25    4.16    --   12.59 179.00 150.00  176
  5  \w    -78.00   9.00   0.25    4.16    --  -11.26 -57.00  30.00  348
  6  \w    -14.00  13.00   0.25    4.16    --   12.59 -99.00  90.00  108
  7  \w     46.00  82.00   0.25    4.16    --   12.59-179.00   0.00  144
  8  \w    -13.00  40.00   0.25    4.16    --   12.59 -76.00-164.00  212
  9  \w    -54.00 -16.00   0.25    4.16    --   12.59 -76.00-164.00  152
 10  \w    -87.00 -48.00   0.25    4.16    --  -11.26-179.00  60.00  156
;
_diffrn_measurement_device 'four-circle diffractometer'
_diffrn_measurement_device_type 'ROD, Synergy Custom system, HyPix'
_diffrn_measurement_method '\w scans'
_diffrn_orient_matrix_type 'CrysAlisPro convention (1999,Acta A55,543-557)'
_diffrn_orient_matrix_UB_11 0.0138049000
_diffrn_orient_matrix_UB_12 -0.0444442000
_diffrn_orient_matrix_UB_13 0.0058577000
_diffrn_orient_matrix_UB_21 0.0469357000
_diffrn_orient_matrix_UB_22 0.0162596000
_diffrn_orient_matrix_UB_23 0.0281878000
_diffrn_orient_matrix_UB_31 -0.0623582000
_diffrn_orient_matrix_UB_32 0.0007865000
_diffrn_orient_matrix_UB_33 0.0187902000
_diffrn_radiation_monochromator mirror
_diffrn_radiation_probe x-ray
_diffrn_radiation_type MoK\a
_diffrn_radiation_wavelength 0.71073
_diffrn_reflns_av_R_equivalents 0.0519
_diffrn_reflns_av_unetI/netI 0.0668
_diffrn_reflns_Laue_measured_fraction_full 0.999
_diffrn_reflns_Laue_measured_fraction_max 0.999
_diffrn_reflns_limit_h_max 11
_diffrn_reflns_limit_h_min -11
_diffrn_reflns_limit_k_max 19
_diffrn_reflns_limit_k_min -18
_diffrn_reflns_limit_l_max 27
_diffrn_reflns_limit_l_min -27
_diffrn_reflns_number 34662
_diffrn_reflns_point_group_measured_fraction_full 0.999
_diffrn_reflns_point_group_measured_fraction_max 0.999
_diffrn_reflns_theta_full 25.242
_diffrn_reflns_theta_max 27.483
_diffrn_reflns_theta_min 2.246
_diffrn_source 'Rotating-anode X-ray tube'
_diffrn_source_type 'Rigaku (Mo) X-ray Source'
_exptl_absorpt_coefficient_mu 1.288
_exptl_absorpt_correction_T_max 1.00000
_exptl_absorpt_correction_T_min 0.75928
_exptl_absorpt_correction_type multi-scan
_exptl_absorpt_process_details
;
CrysAlisPro 1.171.39.43c (Rigaku Oxford Diffraction, 2018)
Empirical absorption correction using spherical harmonics,
 implemented in SCALE3 ABSPACK scaling algorithm.
;
_exptl_crystal_colour white
_exptl_crystal_colour_primary white
_exptl_crystal_density_diffrn 1.803
_exptl_crystal_description block
_exptl_crystal_F_000 1496
_exptl_crystal_size_max 0.2
_exptl_crystal_size_mid 0.03
_exptl_crystal_size_min 0.03
_refine_diff_density_max 1.271
_refine_diff_density_min -1.051
_refine_diff_density_rms 0.130
_refine_ls_extinction_method none
_refine_ls_goodness_of_fit_ref 1.090
_refine_ls_hydrogen_treatment constr
_refine_ls_matrix_type full
_refine_ls_number_parameters 809
_refine_ls_number_reflns 12845
_refine_ls_number_restraints 0
_refine_ls_restrained_S_all 1.090
_refine_ls_R_factor_all 0.1285
_refine_ls_R_factor_gt 0.0792
_refine_ls_shift/su_max 0.000
_refine_ls_shift/su_mean 0.000
_refine_ls_structure_factor_coef Fsqd
_refine_ls_weighting_details 'w=1/[\s^2^(Fo^2^)+(0.1500P)^2^+0.3482P] where P=(Fo^2^+2Fc^2^)/3'
_refine_ls_weighting_scheme calc
_refine_ls_wR_factor_gt 0.2202
_refine_ls_wR_factor_ref 0.2601
_reflns_Friedel_coverage 0.000
_reflns_number_gt 7635
_reflns_number_total 12845
_reflns_threshold_expression 'I > 2\s(I)'
_cod_data_source_file d0cc04830e2.cif
_cod_data_source_block aHPy-Zn
_cod_depositor_comments 'Adding full bibliography for 7127152.cif.'
_cod_database_code 7127152
_shelx_shelxl_version_number 2018/3
_chemical_oxdiff_formula C46H16N2Cl16O4F12Zn
_shelx_space_group_comment
;
The symmetry employed for this shelxl refinement is uniquely defined
by the following loop, which should always be used as a source of
symmetry information in preference to the above space-group names.
They are only intended as comments.
;
_shelx_estimated_absorpt_t_max 0.962
_shelx_estimated_absorpt_t_min 0.783
_reflns_odcompleteness_completeness 99.88
_reflns_odcompleteness_iscentric 1
_reflns_odcompleteness_theta 27.42
_olex2_refinement_description
;
1. Fixed Uiso
 At 1.2 times of:
  All C(H) groups
2. Others
 Sof(C24B)=Sof(H24B)=1-FVAR(1)
 Sof(C24)=Sof(H24)=FVAR(1)
 Sof(C1B)=Sof(H1B)=1-FVAR(2)
 Sof(C1)=Sof(H1)=FVAR(2)
 Sof(F10)=Sof(F11)=Sof(F12)=1-FVAR(3)
 Sof(F11B)=Sof(F12B)=Sof(F10B)=FVAR(3)
 Sof(F8B)=Sof(F7B)=Sof(F9B)=1-FVAR(4)
 Sof(F8)=Sof(F9)=Sof(F7)=FVAR(4)
3.a Ternary CH refined with riding coordinates:
 C24(H24), C1(H1), C24B(H24B), C1B(H1B)
3.b Aromatic/amide H refined with riding coordinates:
 C31(H31), C18(H18), C41(H41), C37(H37), C8(H8), C25(H25), C43(H43), C29(H29),
 C35(H35), C12(H12), C20(H20), C6(H6), C14(H14), C2(H2)
;
_olex2_submission_special_instructions 'No special instructions were received'
_oxdiff_exptl_absorpt_empirical_details
;
Empirical correction (ABSPACK) includes:
- Absorption correction using spherical harmonics
- Frame scaling
;
_oxdiff_exptl_absorpt_empirical_full_max 1.733
_oxdiff_exptl_absorpt_empirical_full_min 0.570

loop_
_space_group_symop_operation_xyz
'x, y, z'
'-x, -y, -z'

loop_
_atom_site_label
_atom_site_type_symbol
_atom_site_fract_x
_atom_site_fract_y
_atom_site_fract_z
_atom_site_U_iso_or_equiv
_atom_site_adp_type
_atom_site_occupancy
_atom_site_site_symmetry_order
_atom_site_calc_flag
_atom_site_refinement_flags_posn
_atom_site_refinement_flags_adp
_atom_site_refinement_flags_occupancy
_atom_site_disorder_assembly
_atom_site_disorder_group
Zn2 Zn 0.000000 1.000000 0.500000 0.0401(2) Uani 1 2 d S T P . .
Zn1 Zn 0.500000 0.500000 0.500000 0.0430(2) Uani 1 2 d S T P . .
Cl8 Cl 0.35705(18) 0.34877(10) 0.23953(7) 0.0523(4) Uani 1 1 d . . . . .
Cl16 Cl 0.13360(17) 0.76431(11) 0.75495(7) 0.0558(4) Uani 1 1 d . . . . .
Cl12 Cl 0.01437(19) 1.15270(11) 0.76606(7) 0.0592(4) Uani 1 1 d . . . . .
Cl4 Cl 0.4901(2) 0.73693(11) 0.23597(7) 0.0613(4) Uani 1 1 d . . . . .
Cl13 Cl -0.0376(2) 0.89011(11) 0.91962(8) 0.0667(5) Uani 1 1 d . . . . .
Cl15 Cl 0.2768(2) 1.07457(10) 0.91225(8) 0.0680(5) Uani 1 1 d . . . . .
Cl10 Cl 0.3579(2) 1.01562(12) 0.73344(8) 0.0723(5) Uani 1 1 d . . . . .
Cl14 Cl 0.61151(19) 0.78914(13) 0.92490(9) 0.0740(5) Uani 1 1 d . . . . .
Cl9 Cl -0.2241(2) 0.89913(13) 0.72554(9) 0.0731(5) Uani 1 1 d . . . . .
Cl11 Cl -0.3554(2) 1.18483(14) 0.95178(9) 0.0730(5) Uani 1 1 d . . . . .
Cl7 Cl 0.2082(3) 0.61120(11) 0.09051(8) 0.0817(6) Uani 1 1 d . . . . .
Cl5 Cl 0.5265(3) 0.42037(11) 0.08278(9) 0.0797(6) Uani 1 1 d . . . . .
Cl1 Cl 0.1556(2) 0.60165(12) 0.28611(9) 0.0797(6) Uani 1 1 d . . . . .
Cl2 Cl 0.7235(3) 0.48675(13) 0.25483(9) 0.0836(6) Uani 1 1 d . . . . .
Cl3 Cl 0.8495(2) 0.70664(15) 0.04512(9) 0.0794(6) Uani 1 1 d . . . . .
Cl6 Cl -0.1205(2) 0.31205(16) 0.07076(10) 0.0879(7) Uani 1 1 d . . . . .
O1 O 0.7160(4) 0.5518(3) 0.51971(17) 0.0465(9) Uani 1 1 d . . . . .
O4 O 0.1997(4) 0.9444(2) 0.47540(16) 0.0432(8) Uani 1 1 d . . . . .
O3 O -0.1059(4) 0.8790(2) 0.46633(17) 0.0441(9) Uani 1 1 d . . . . .
O2 O 0.4226(4) 0.6234(3) 0.53664(17) 0.0483(9) Uani 1 1 d . . . . .
F8 F -0.253(2) 0.7227(10) 0.4339(7) 0.084(5) Uani 0.63(3) 1 d . . . A 1
N2 N 0.0337(5) 0.9639(3) 0.5960(2) 0.0422(10) Uani 1 1 d . . . . .
N1 N 0.4853(6) 0.5370(3) 0.4037(2) 0.0445(11) Uani 1 1 d . . . . .
F5 F 0.2872(6) 0.7710(3) 0.5727(3) 0.117(2) Uani 1 1 d . . . . .
C31 C -0.1651(6) 1.1539(4) 0.8586(3) 0.0471(13) Uani 1 1 d . . . . .
H31 H -0.191988 1.210407 0.846589 0.056 Uiso 1 1 calc R . . . .
C33 C -0.0218(7) 1.0191(4) 0.8411(2) 0.0486(14) Uani 1 1 d . . . . .
C18 C 0.1225(6) 0.3462(4) 0.1556(3) 0.0452(13) Uani 1 1 d . . . . .
H18 H 0.102612 0.289777 0.169045 0.054 Uiso 1 1 calc R . . . .
C41 C 0.3707(6) 0.7898(4) 0.8398(2) 0.0427(12) Uani 1 1 d . . . . .
H41 H 0.391937 0.729728 0.824686 0.051 Uiso 1 1 calc R . . . .
F3 F 0.9582(6) 0.7165(4) 0.6012(4) 0.145(3) Uani 1 1 d . . . . .
C44 C 0.2090(6) 0.8735(4) 0.4377(3) 0.0456(13) Uani 1 1 d . . . . .
C37 C 0.4332(7) 0.9267(4) 0.9102(3) 0.0473(14) Uani 1 1 d . . . . .
H37 H 0.497473 0.959989 0.943362 0.057 Uiso 1 1 calc R . . . .
C34 C -0.0860(7) 0.9910(4) 0.8936(3) 0.0489(14) Uani 1 1 d . . . . .
C40 C 0.2486(6) 0.8310(4) 0.8141(2) 0.0431(12) Uani 1 1 d . . . . .
C17 C 0.2439(6) 0.3977(3) 0.1830(2) 0.0399(12) Uani 1 1 d . . . . .
C21 C 0.5025(7) 0.6838(4) 0.5683(3) 0.0484(14) Uani 1 1 d . . . . .
C32 C -0.0659(6) 1.1035(4) 0.8264(2) 0.0460(13) Uani 1 1 d . . . . .
C8 C 0.6673(7) 0.7081(4) 0.1404(3) 0.0513(14) Uani 1 1 d . . . . .
H8 H 0.699641 0.768477 0.152667 0.062 Uiso 1 1 calc R . . . .
F11B F 0.385(3) 0.7838(17) 0.3815(15) 0.090(8) Uani 0.43(4) 1 d . . . B 1
C36 C 0.4600(6) 0.8388(4) 0.8881(3) 0.0469(13) Uani 1 1 d . . . . .
C25 C -0.0797(7) 0.9376(4) 0.6262(3) 0.0471(13) Uani 1 1 d . . . . .
H25 H -0.172192 0.920517 0.602025 0.056 Uiso 1 1 calc R . . . .
C19 C 0.7500(7) 0.6236(4) 0.5556(3) 0.0518(14) Uani 1 1 d . . . . .
C27 C 0.0643(7) 0.9579(4) 0.7295(2) 0.0501(14) Uani 1 1 d . . . . .
C30 C -0.2269(6) 1.1214(4) 0.9097(3) 0.0478(13) Uani 1 1 d . . . . .
F1 F 0.9930(6) 0.6243(5) 0.5225(4) 0.151(3) Uani 1 1 d . . . . .
C42 C -0.0508(6) 0.8194(4) 0.4296(2) 0.0448(13) Uani 1 1 d . . . . .
C43 C 0.0960(7) 0.8117(4) 0.4135(3) 0.0531(15) Uani 1 1 d . . . . .
H43 H 0.120151 0.761423 0.384380 0.064 Uiso 1 1 calc R . . . .
C38 C 0.3077(7) 0.9648(3) 0.8817(3) 0.0485(14) Uani 1 1 d . . . . .
C7 C 0.7221(7) 0.6571(5) 0.0886(3) 0.0546(15) Uani 1 1 d . . . . .
C29 C 0.1659(7) 0.9828(4) 0.6297(2) 0.0448(13) Uani 1 1 d . . . . .
H29 H 0.249182 0.997780 0.607561 0.054 Uiso 1 1 calc R . . . .
C35 C -0.1833(7) 1.0418(4) 0.9285(3) 0.0533(15) Uani 1 1 d . . . . .
H35 H -0.220400 1.021865 0.965567 0.064 Uiso 1 1 calc R . . . .
C9 C 0.5638(7) 0.6687(4) 0.1739(2) 0.0478(13) Uani 1 1 d . . . . .
C26 C -0.0658(7) 0.9347(4) 0.6923(3) 0.0499(14) Uani 1 1 d . . . . .
F6 F 0.4889(7) 0.8392(3) 0.6054(4) 0.132(2) Uani 1 1 d . . . . .
F12B F 0.458(3) 0.861(3) 0.4683(12) 0.112(9) Uani 0.43(4) 1 d . . . B 1
C16 C 0.2765(7) 0.4818(4) 0.1666(2) 0.0479(14) Uani 1 1 d . . . . .
C39 C 0.2113(7) 0.9192(4) 0.8328(2) 0.0454(13) Uani 1 1 d . . . . .
C12 C 0.6776(7) 0.5687(5) 0.0701(3) 0.0573(16) Uani 1 1 d . . . . .
H12 H 0.715983 0.534691 0.033926 0.069 Uiso 1 1 calc R . . . .
C20 C 0.6566(7) 0.6887(4) 0.5807(3) 0.0553(15) Uani 1 1 d . . . . .
H20 H 0.700260 0.739377 0.607738 0.066 Uiso 1 1 calc R . . . .
C5 C 0.5744(8) 0.5205(4) 0.2991(3) 0.0566(17) Uani 1 1 d . . . . .
C6 C 0.5968(7) 0.5177(4) 0.3654(3) 0.0502(14) Uani 1 1 d . . . . .
H6 H 0.691444 0.501975 0.383779 0.060 Uiso 1 1 calc R . . . .
C13 C 0.0298(6) 0.3779(4) 0.1082(3) 0.0513(14) Uani 1 1 d . . . . .
C14 C 0.0560(7) 0.4596(4) 0.0896(3) 0.0578(16) Uani 1 1 d . . . . .
H14 H -0.008497 0.481591 0.057218 0.069 Uiso 1 1 calc R . . . .
C11 C 0.5765(8) 0.5316(4) 0.1055(3) 0.0549(16) Uani 1 1 d . . . . .
C28 C 0.1848(7) 0.9812(4) 0.6960(3) 0.0488(14) Uani 1 1 d . . . . .
F9 F -0.1163(18) 0.6785(12) 0.3676(12) 0.120(8) Uani 0.63(3) 1 d . . . A 1
C10 C 0.5158(7) 0.5795(4) 0.1595(3) 0.0546(16) Uani 1 1 d . . . . .
C2 C 0.3565(7) 0.5638(4) 0.3774(3) 0.0507(14) Uani 1 1 d . . . . .
H2 H 0.279861 0.581152 0.404831 0.061 Uiso 1 1 calc R . . . .
F7 F -0.258(2) 0.7905(12) 0.3519(8) 0.100(6) Uani 0.63(3) 1 d . . . A 1
C3 C 0.3308(7) 0.5672(4) 0.3126(3) 0.0519(15) Uani 1 1 d . . . . .
C15 C 0.1779(8) 0.5090(4) 0.1188(3) 0.0541(16) Uani 1 1 d . . . . .
F4 F 0.4064(10) 0.7545(6) 0.6603(3) 0.199(4) Uani 1 1 d . . . . .
C45 C -0.1643(9) 0.7483(5) 0.3956(4) 0.0674(19) Uani 1 1 d . . . . .
F2 F 0.9671(7) 0.5849(6) 0.6101(5) 0.194(4) Uani 1 1 d . . . . .
C4 C 0.4385(9) 0.5448(4) 0.2700(3) 0.0585(18) Uani 1 1 d . . . . .
C46 C 0.3648(8) 0.8560(5) 0.4159(4) 0.0640(18) Uani 1 1 d . . . . .
C22 C 0.9162(8) 0.6391(6) 0.5747(4) 0.077(2) Uani 1 1 d . . . . .
C23 C 0.4153(9) 0.7608(5) 0.6009(4) 0.0699(19) Uani 1 1 d . . . . .
F10B F 0.406(2) 0.9169(17) 0.3823(18) 0.092(9) Uani 0.43(4) 1 d . . . B 1
C24 C 0.0530(10) 0.9440(6) 0.8017(3) 0.040(2) Uani 0.690(18) 1 d . . . C 1
H24 H -0.013167 0.889945 0.800702 0.048 Uiso 0.690(18) 1 calc R . . C 1
C1 C 0.3780(12) 0.5547(7) 0.1991(4) 0.050(3) Uani 0.730(18) 1 d . . . D 1
H1 H 0.315664 0.609026 0.202872 0.060 Uiso 0.730(18) 1 calc R . . D 1
C24B C 0.125(2) 0.9925(12) 0.8044(7) 0.035(5) Uani 0.310(18) 1 d . . . C 2
H24B H 0.191197 1.046452 0.805944 0.042 Uiso 0.310(18) 1 calc R . . C 2
C1B C 0.458(2) 0.5111(12) 0.1949(7) 0.025(5) Uani 0.270(18) 1 d . . . D 2
H1B H 0.522101 0.457464 0.190895 0.029 Uiso 0.270(18) 1 calc R . . D 2
F10 F 0.361(2) 0.879(3) 0.3527(11) 0.144(8) Uani 0.57(4) 1 d . . . B 2
F11 F 0.393(3) 0.7690(14) 0.411(2) 0.135(10) Uani 0.57(4) 1 d . . . B 2
F12 F 0.4695(18) 0.9020(19) 0.4471(16) 0.125(11) Uani 0.57(4) 1 d . . . B 2
F8B F -0.280(3) 0.7363(16) 0.4259(14) 0.102(10) Uani 0.37(3) 1 d . . . A 2
F7B F -0.167(5) 0.737(3) 0.3377(8) 0.113(16) Uani 0.37(3) 1 d . . . A 2
F9B F -0.084(3) 0.660(2) 0.400(2) 0.185(19) Uani 0.37(3) 1 d . . . A 2

loop_
_atom_site_aniso_label
_atom_site_aniso_U_11
_atom_site_aniso_U_22
_atom_site_aniso_U_33
_atom_site_aniso_U_23
_atom_site_aniso_U_13
_atom_site_aniso_U_12
Zn2 0.0476(5) 0.0453(5) 0.0286(4) 0.0061(3) 0.0074(3) 0.0050(4)
Zn1 0.0489(5) 0.0505(5) 0.0297(4) 0.0069(4) 0.0032(3) -0.0085(4)
Cl8 0.0667(10) 0.0493(8) 0.0422(7) 0.0149(6) -0.0019(6) 0.0014(7)
Cl16 0.0587(9) 0.0647(10) 0.0422(7) 0.0034(6) 0.0014(6) -0.0106(7)
Cl12 0.0742(11) 0.0608(9) 0.0476(8) 0.0174(7) 0.0179(7) 0.0048(8)
Cl4 0.0763(11) 0.0607(10) 0.0455(8) -0.0011(7) 0.0117(7) -0.0104(8)
Cl13 0.0948(13) 0.0515(9) 0.0543(9) 0.0164(7) -0.0036(8) -0.0042(9)
Cl15 0.1112(14) 0.0357(8) 0.0590(9) 0.0048(6) 0.0220(9) -0.0004(8)
Cl10 0.0832(12) 0.0664(11) 0.0641(10) 0.0179(8) -0.0257(9) -0.0126(9)
Cl14 0.0532(10) 0.0912(13) 0.0704(11) -0.0114(9) -0.0087(8) 0.0257(9)
Cl9 0.0836(12) 0.0777(12) 0.0672(10) 0.0265(9) 0.0356(9) 0.0017(10)
Cl11 0.0593(10) 0.0941(13) 0.0690(11) 0.0104(9) 0.0236(8) 0.0135(9)
Cl7 0.153(2) 0.0403(8) 0.0558(9) 0.0186(7) 0.0117(11) 0.0040(10)
Cl5 0.1167(16) 0.0454(9) 0.0701(11) 0.0022(8) -0.0258(10) 0.0082(9)
Cl1 0.0997(14) 0.0577(10) 0.0748(11) 0.0060(8) -0.0320(10) 0.0149(9)
Cl2 0.1214(17) 0.0716(12) 0.0652(11) 0.0111(9) 0.0500(11) 0.0008(11)
Cl3 0.0541(10) 0.1162(16) 0.0730(11) 0.0229(10) 0.0204(8) -0.0022(10)
Cl6 0.0525(10) 0.1316(18) 0.0880(13) 0.0599(12) -0.0098(9) -0.0315(11)
O1 0.049(2) 0.051(2) 0.040(2) 0.0070(17) 0.0057(16) -0.0046(18)
O4 0.044(2) 0.047(2) 0.0381(19) 0.0035(16) 0.0047(15) 0.0030(17)
O3 0.050(2) 0.044(2) 0.041(2) 0.0082(16) 0.0103(16) 0.0012(18)
O2 0.053(2) 0.054(2) 0.038(2) 0.0103(17) 0.0040(17) 0.001(2)
F8 0.085(10) 0.087(8) 0.086(6) 0.038(6) 0.015(5) -0.033(6)
N2 0.048(3) 0.043(3) 0.036(2) 0.0056(18) 0.0041(19) -0.002(2)
N1 0.060(3) 0.039(3) 0.034(2) 0.0032(18) 0.007(2) -0.003(2)
F5 0.077(3) 0.085(3) 0.170(5) -0.031(3) -0.023(3) 0.026(3)
C31 0.050(3) 0.047(3) 0.043(3) 0.004(2) 0.005(2) 0.006(3)
C33 0.061(4) 0.052(3) 0.032(3) 0.006(2) 0.001(2) 0.008(3)
C18 0.046(3) 0.049(3) 0.044(3) 0.016(2) 0.008(2) -0.001(3)
C41 0.042(3) 0.044(3) 0.044(3) 0.006(2) 0.010(2) 0.001(2)
F3 0.062(3) 0.098(4) 0.247(8) -0.059(5) -0.019(4) -0.020(3)
C44 0.049(3) 0.047(3) 0.042(3) 0.004(2) 0.016(2) 0.006(3)
C37 0.055(4) 0.048(3) 0.039(3) 0.001(2) 0.015(2) -0.013(3)
C34 0.060(4) 0.046(3) 0.039(3) 0.010(2) -0.006(3) -0.007(3)
C40 0.052(3) 0.047(3) 0.031(3) 0.007(2) 0.006(2) -0.004(3)
C17 0.051(3) 0.041(3) 0.028(2) 0.006(2) 0.006(2) 0.007(2)
C21 0.066(4) 0.041(3) 0.039(3) 0.009(2) 0.006(3) -0.002(3)
C32 0.048(3) 0.056(4) 0.035(3) 0.012(2) 0.002(2) -0.004(3)
C8 0.049(3) 0.054(4) 0.053(3) 0.018(3) 0.000(3) -0.006(3)
F11B 0.073(9) 0.055(11) 0.135(16) -0.042(11) 0.059(10) -0.014(9)
C36 0.042(3) 0.054(3) 0.046(3) 0.008(3) 0.004(2) 0.008(3)
C25 0.059(4) 0.040(3) 0.043(3) 0.007(2) 0.012(3) -0.001(3)
C19 0.052(4) 0.058(4) 0.046(3) 0.012(3) 0.001(3) -0.012(3)
C27 0.074(4) 0.048(3) 0.031(3) 0.010(2) 0.011(3) 0.020(3)
C30 0.042(3) 0.053(4) 0.047(3) 0.001(3) 0.007(2) -0.003(3)
F1 0.057(3) 0.213(7) 0.168(6) -0.046(5) 0.029(4) -0.032(4)
C42 0.050(3) 0.049(3) 0.035(3) 0.004(2) 0.005(2) -0.006(3)
C43 0.051(4) 0.051(4) 0.055(3) -0.003(3) 0.012(3) -0.001(3)
C38 0.079(4) 0.031(3) 0.039(3) 0.008(2) 0.023(3) 0.000(3)
C7 0.047(3) 0.074(4) 0.047(3) 0.023(3) 0.003(3) 0.012(3)
C29 0.059(4) 0.040(3) 0.038(3) 0.010(2) 0.008(2) 0.002(3)
C35 0.048(3) 0.061(4) 0.051(3) 0.008(3) 0.004(3) -0.016(3)
C9 0.058(4) 0.052(3) 0.034(3) 0.012(2) 0.000(2) -0.004(3)
C26 0.060(4) 0.050(3) 0.044(3) 0.014(2) 0.016(3) 0.008(3)
F6 0.109(4) 0.067(3) 0.206(7) -0.031(4) 0.012(4) 0.006(3)
F12B 0.051(11) 0.18(3) 0.096(11) 0.001(14) 0.002(8) 0.008(12)
C16 0.075(4) 0.040(3) 0.028(3) 0.002(2) 0.009(2) -0.008(3)
C39 0.057(3) 0.052(3) 0.030(3) 0.013(2) 0.007(2) 0.011(3)
C12 0.058(4) 0.069(4) 0.045(3) 0.009(3) 0.000(3) 0.028(3)
C20 0.056(4) 0.050(4) 0.060(4) 0.005(3) 0.004(3) -0.004(3)
C5 0.096(5) 0.038(3) 0.038(3) 0.003(2) 0.025(3) -0.014(3)
C6 0.064(4) 0.040(3) 0.049(3) 0.010(2) 0.016(3) -0.004(3)
C13 0.040(3) 0.068(4) 0.051(3) 0.023(3) 0.010(2) 0.000(3)
C14 0.059(4) 0.067(4) 0.055(4) 0.026(3) 0.015(3) 0.023(3)
C11 0.073(4) 0.044(3) 0.046(3) 0.010(3) -0.016(3) 0.002(3)
C28 0.063(4) 0.040(3) 0.041(3) 0.004(2) -0.010(3) 0.003(3)
F9 0.063(8) 0.084(10) 0.194(19) -0.074(11) 0.045(10) -0.024(7)
C10 0.076(4) 0.060(4) 0.028(3) 0.016(2) -0.006(3) -0.014(3)
C2 0.068(4) 0.043(3) 0.040(3) 0.003(2) -0.002(3) 0.004(3)
F7 0.101(9) 0.109(9) 0.084(7) 0.031(7) -0.047(6) -0.047(8)
C3 0.073(4) 0.042(3) 0.039(3) 0.008(2) -0.008(3) 0.000(3)
C15 0.091(5) 0.037(3) 0.038(3) 0.010(2) 0.020(3) 0.013(3)
F4 0.292(10) 0.239(8) 0.091(4) 0.050(5) 0.095(5) 0.188(8)
C45 0.065(5) 0.069(5) 0.065(5) -0.007(4) 0.017(4) -0.015(4)
F2 0.086(4) 0.214(8) 0.289(10) 0.142(8) -0.095(6) -0.037(5)
C4 0.105(5) 0.040(3) 0.030(3) 0.009(2) -0.002(3) -0.013(3)
C46 0.063(4) 0.054(4) 0.075(5) 0.000(4) 0.026(4) 0.002(4)
C22 0.052(4) 0.079(5) 0.095(6) 0.002(4) -0.013(4) -0.013(4)
C23 0.076(5) 0.064(5) 0.068(5) -0.006(3) 0.013(4) 0.005(4)
F10B 0.058(10) 0.119(15) 0.111(17) 0.040(11) 0.040(10) -0.010(8)
C24 0.039(5) 0.044(5) 0.038(4) 0.014(3) 0.002(3) -0.011(4)
C1 0.063(7) 0.050(6) 0.041(4) 0.015(4) 0.005(4) -0.002(5)
C24B 0.042(11) 0.036(11) 0.027(8) 0.004(6) 0.004(6) -0.009(9)
C1B 0.034(10) 0.031(10) 0.010(7) 0.001(6) 0.008(6) 0.020(8)
F10 0.083(10) 0.26(2) 0.091(11) 0.001(13) 0.035(8) -0.024(12)
F11 0.082(8) 0.073(8) 0.26(3) 0.028(14) 0.084(15) 0.026(6)
F12 0.044(6) 0.139(16) 0.17(2) -0.081(15) 0.048(11) -0.027(9)
F8B 0.029(8) 0.070(11) 0.19(2) -0.072(14) 0.026(10) -0.007(7)
F7B 0.14(3) 0.13(3) 0.059(9) -0.009(10) -0.005(10) -0.10(2)
F9B 0.114(18) 0.065(12) 0.35(5) 0.009(19) -0.09(2) -0.012(10)

loop_
_atom_type_symbol
_atom_type_description
_atom_type_scat_dispersion_real
_atom_type_scat_dispersion_imag
_atom_type_scat_source
C C 0.0033 0.0016 'International Tables Vol C Tables 4.2.6.8 and 6.1.1.4'
H H 0.0000 0.0000 'International Tables Vol C Tables 4.2.6.8 and 6.1.1.4'
N N 0.0061 0.0033 'International Tables Vol C Tables 4.2.6.8 and 6.1.1.4'
O O 0.0106 0.0060 'International Tables Vol C Tables 4.2.6.8 and 6.1.1.4'
F F 0.0171 0.0103 'International Tables Vol C Tables 4.2.6.8 and 6.1.1.4'
Cl Cl 0.1484 0.1585 'International Tables Vol C Tables 4.2.6.8 and 6.1.1.4'
Zn Zn 0.2839 1.4301 'International Tables Vol C Tables 4.2.6.8 and 6.1.1.4'

loop_
_geom_angle_atom_site_label_1
_geom_angle_atom_site_label_2
_geom_angle_atom_site_label_3
_geom_angle
_geom_angle_site_symmetry_1
_geom_angle_site_symmetry_3
_geom_angle_publ_flag
O4 Zn2 O4 180.0 . 2_576 ?
O4 Zn2 N2 88.55(16) . 2_576 ?
O4 Zn2 N2 91.45(16) 2_576 2_576 ?
O4 Zn2 N2 88.55(16) 2_576 . ?
O4 Zn2 N2 91.45(16) . . ?
O3 Zn2 O4 88.69(15) 2_576 2_576 ?
O3 Zn2 O4 88.69(15) . . ?
O3 Zn2 O4 91.31(15) 2_576 . ?
O3 Zn2 O4 91.31(15) . 2_576 ?
O3 Zn2 O3 180.0 . 2_576 ?
O3 Zn2 N2 88.68(15) . 2_576 ?
O3 Zn2 N2 91.32(15) 2_576 2_576 ?
O3 Zn2 N2 88.68(15) 2_576 . ?
O3 Zn2 N2 91.32(15) . . ?
N2 Zn2 N2 180.0 . 2_576 ?
O1 Zn1 O1 180.0 . 2_666 ?
O1 Zn1 O2 88.63(15) . . ?
O1 Zn1 O2 88.63(15) 2_666 2_666 ?
O1 Zn1 O2 91.37(15) . 2_666 ?
O1 Zn1 O2 91.37(15) 2_666 . ?
O1 Zn1 N1 87.92(16) . 2_666 ?
O1 Zn1 N1 92.08(16) 2_666 2_666 ?
O1 Zn1 N1 87.92(16) 2_666 . ?
O1 Zn1 N1 92.08(16) . . ?
O2 Zn1 O2 180.0 . 2_666 ?
O2 Zn1 N1 89.08(15) . 2_666 ?
O2 Zn1 N1 90.91(15) 2_666 2_666 ?
O2 Zn1 N1 89.09(15) 2_666 . ?
O2 Zn1 N1 90.92(15) . . ?
N1 Zn1 N1 180.0 2_666 . ?
C19 O1 Zn1 123.9(4) . . ?
C44 O4 Zn2 124.0(4) . . ?
C42 O3 Zn2 123.8(4) . . ?
C21 O2 Zn1 124.2(4) . . ?
C25 N2 Zn2 121.1(4) . . ?
C25 N2 C29 119.0(5) . . ?
C29 N2 Zn2 118.9(3) . . ?
C6 N1 Zn1 119.9(4) . . ?
C2 N1 Zn1 120.2(4) . . ?
C2 N1 C6 118.7(5) . . ?
C32 C31 C30 118.4(5) . . ?
C34 C33 C32 114.8(5) . . ?
C34 C33 C24 112.3(6) . . ?
C34 C33 C24B 134.4(8) . . ?
C32 C33 C24 131.2(5) . . ?
C32 C33 C24B 108.3(8) . . ?
C17 C18 C13 118.7(5) . . ?
C36 C41 C40 117.2(5) . . ?
O4 C44 C43 128.0(5) . . ?
O4 C44 C46 114.4(5) . . ?
C43 C44 C46 117.6(5) . . ?
C36 C37 C38 117.4(5) . . ?
C33 C34 Cl13 120.3(5) . . ?
C35 C34 Cl13 117.1(5) . . ?
C35 C34 C33 122.6(6) . . ?
C41 C40 Cl16 115.5(4) . . ?
C41 C40 C39 124.9(5) . . ?
C39 C40 Cl16 119.6(4) . . ?
C18 C17 Cl8 114.5(4) . . ?
C18 C17 C16 123.2(5) . . ?
C16 C17 Cl8 122.2(4) . . ?
O2 C21 C20 129.2(6) . . ?
O2 C21 C23 114.0(6) . . ?
C20 C21 C23 116.7(6) . . ?
C31 C32 Cl12 115.1(4) . . ?
C31 C32 C33 124.0(5) . . ?
C33 C32 Cl12 120.8(4) . . ?
C7 C8 C9 117.8(6) . . ?
C41 C36 Cl14 119.4(5) . . ?
C41 C36 C37 122.5(5) . . ?
C37 C36 Cl14 118.1(5) . . ?
N2 C25 C26 121.1(6) . . ?
O1 C19 C20 128.7(6) . . ?
O1 C19 C22 114.8(6) . . ?
C20 C19 C22 116.5(6) . . ?
C26 C27 C28 115.7(5) . . ?
C26 C27 C24 112.0(6) . . ?
C26 C27 C24B 140.4(8) . . ?
C28 C27 C24 132.0(6) . . ?
C28 C27 C24B 101.8(8) . . ?
C31 C30 Cl11 119.2(5) . . ?
C35 C30 Cl11 120.3(5) . . ?
C35 C30 C31 120.5(5) . . ?
O3 C42 C43 128.7(5) . . ?
O3 C42 C45 114.1(5) . . ?
C43 C42 C45 117.1(5) . . ?
C44 C43 C42 123.5(5) . . ?
C37 C38 Cl15 115.6(5) . . ?
C39 C38 Cl15 120.9(5) . . ?
C39 C38 C37 123.5(5) . . ?
C8 C7 Cl3 118.2(5) . . ?
C8 C7 C12 122.1(6) . . ?
C12 C7 Cl3 119.6(5) . . ?
N2 C29 C28 121.7(5) . . ?
C30 C35 C34 119.7(5) . . ?
C8 C9 Cl4 116.4(5) . . ?
C8 C9 C10 123.7(6) . . ?
C10 C9 Cl4 119.9(4) . . ?
C25 C26 Cl9 116.1(5) . . ?
C27 C26 Cl9 121.7(4) . . ?
C27 C26 C25 122.2(6) . . ?
C17 C16 C1 131.4(6) . . ?
C17 C16 C1B 108.4(7) . . ?
C15 C16 C17 114.6(5) . . ?
C15 C16 C1 112.8(6) . . ?
C15 C16 C1B 133.9(7) . . ?
C40 C39 C24 113.3(6) . . ?
C40 C39 C24B 138.4(8) . . ?
C38 C39 C40 114.5(5) . . ?
C38 C39 C24 131.4(6) . . ?
C38 C39 C24B 104.0(8) . . ?
C11 C12 C7 118.2(6) . . ?
C19 C20 C21 123.3(6) . . ?
C6 C5 Cl2 115.5(6) . . ?
C6 C5 C4 122.0(6) . . ?
C4 C5 Cl2 122.5(5) . . ?
N1 C6 C5 120.4(6) . . ?
C18 C13 Cl6 119.4(5) . . ?
C14 C13 Cl6 119.5(5) . . ?
C14 C13 C18 121.0(6) . . ?
C13 C14 C15 118.2(6) . . ?
C12 C11 Cl5 117.3(5) . . ?
C12 C11 C10 123.0(6) . . ?
C10 C11 Cl5 119.6(5) . . ?
C27 C28 Cl10 123.5(4) . . ?
C29 C28 Cl10 116.2(5) . . ?
C29 C28 C27 120.1(5) . . ?
C9 C10 C11 115.1(5) . . ?
C9 C10 C1 113.3(6) . . ?
C9 C10 C1B 136.6(8) . . ?
C11 C10 C1 130.5(6) . . ?
C11 C10 C1B 104.8(8) . . ?
N1 C2 C3 122.3(6) . . ?
C2 C3 Cl1 116.4(5) . . ?
C2 C3 C4 122.1(6) . . ?
C4 C3 Cl1 121.5(4) . . ?
C16 C15 Cl7 120.0(5) . . ?
C14 C15 Cl7 115.7(5) . . ?
C14 C15 C16 124.3(5) . . ?
F8 C45 C42 112.4(9) . . ?
F8 C45 F7 103.4(10) . . ?
C42 C45 F9B 103.8(13) . . ?
F9 C45 F8 104.8(12) . . ?
F9 C45 C42 118.2(9) . . ?
F9 C45 F7 110.3(12) . . ?
F7 C45 C42 106.8(7) . . ?
F8B C45 C42 115.7(12) . . ?
F8B C45 F9B 101.2(19) . . ?
F7B C45 C42 114.8(9) . . ?
F7B C45 F8B 122.6(18) . . ?
F7B C45 F9B 91(2) . . ?
C5 C4 C1 134.7(7) . . ?
C5 C4 C1B 100.9(9) . . ?
C3 C4 C5 114.5(5) . . ?
C3 C4 C1 110.8(7) . . ?
C3 C4 C1B 142.1(9) . . ?
F11B C46 C44 117.9(12) . . ?
F11B C46 F12B 108(2) . . ?
F11B C46 F10B 104.7(14) . . ?
F12B C46 C44 107.3(12) . . ?
F10B C46 C44 110.9(9) . . ?
F10B C46 F12B 107.4(13) . . ?
F10 C46 C44 105.7(9) . . ?
F11 C46 C44 110.7(12) . . ?
F11 C46 F10 106.0(14) . . ?
F12 C46 C44 116.5(9) . . ?
F12 C46 F10 105.4(12) . . ?
F12 C46 F11 111.7(17) . . ?
F3 C22 C19 116.9(7) . . ?
F3 C22 F1 104.9(8) . . ?
F1 C22 C19 110.2(6) . . ?
F2 C22 F3 107.7(8) . . ?
F2 C22 C19 112.4(7) . . ?
F2 C22 F1 103.7(9) . . ?
F5 C23 C21 114.5(6) . . ?
F5 C23 F6 106.5(7) . . ?
F6 C23 C21 112.4(6) . . ?
F4 C23 F5 110.9(8) . . ?
F4 C23 C21 111.3(6) . . ?
F4 C23 F6 100.3(8) . . ?
C33 C24 C27 114.1(6) . . ?
C33 C24 C39 114.4(6) . . ?
C27 C24 C39 109.7(6) . . ?
C16 C1 C10 115.7(6) . . ?
C16 C1 C4 115.5(6) . . ?
C4 C1 C10 108.8(7) . . ?
C33 C24B C27 105.7(11) . . ?
C39 C24B C33 112.9(10) . . ?
C39 C24B C27 109.6(11) . . ?
C10 C1B C16 110.4(11) . . ?
C10 C1B C4 114.2(11) . . ?
C4 C1B C16 100.9(10) . . ?

loop_
_geom_bond_atom_site_label_1
_geom_bond_atom_site_label_2
_geom_bond_distance
_geom_bond_site_symmetry_2
_geom_bond_publ_flag
Zn2 O4 2.068(4) 2_576 ?
Zn2 O4 2.068(4) . ?
Zn2 O3 2.061(4) . ?
Zn2 O3 2.061(4) 2_576 ?
Zn2 N2 2.143(4) . ?
Zn2 N2 2.143(4) 2_576 ?
Zn1 O1 2.070(4) . ?
Zn1 O1 2.070(4) 2_666 ?
Zn1 O2 2.076(4) . ?
Zn1 O2 2.076(4) 2_666 ?
Zn1 N1 2.150(4) 2_666 ?
Zn1 N1 2.150(4) . ?
Cl8 C17 1.739(5) . ?
Cl16 C40 1.745(5) . ?
Cl12 C32 1.741(5) . ?
Cl4 C9 1.732(6) . ?
Cl13 C34 1.735(6) . ?
Cl15 C38 1.735(6) . ?
Cl10 C28 1.723(6) . ?
Cl14 C36 1.736(6) . ?
Cl9 C26 1.740(6) . ?
Cl11 C30 1.735(6) . ?
Cl7 C15 1.749(6) . ?
Cl5 C11 1.729(6) . ?
Cl1 C3 1.736(7) . ?
Cl2 C5 1.736(7) . ?
Cl3 C7 1.737(6) . ?
Cl6 C13 1.734(6) . ?
O1 C19 1.255(7) . ?
O4 C44 1.254(6) . ?
O3 C42 1.243(7) . ?
O2 C21 1.238(7) . ?
F8 C45 1.264(13) . ?
N2 C25 1.323(7) . ?
N2 C29 1.337(7) . ?
N1 C6 1.345(7) . ?
N1 C2 1.331(7) . ?
F5 C23 1.270(9) . ?
C31 C32 1.348(8) . ?
C31 C30 1.383(8) . ?
C33 C34 1.388(8) . ?
C33 C32 1.406(8) . ?
C33 C24 1.514(10) . ?
C33 C24B 1.607(18) . ?
C18 C17 1.370(8) . ?
C18 C13 1.380(8) . ?
C41 C40 1.375(8) . ?
C41 C36 1.366(8) . ?
F3 C22 1.266(9) . ?
C44 C43 1.386(8) . ?
C44 C46 1.524(9) . ?
C37 C36 1.380(8) . ?
C37 C38 1.397(8) . ?
C34 C35 1.366(9) . ?
C40 C39 1.394(8) . ?
C17 C16 1.392(7) . ?
C21 C20 1.385(9) . ?
C21 C23 1.530(9) . ?
C8 C7 1.374(9) . ?
C8 C9 1.381(8) . ?
F11B C46 1.25(2) . ?
C25 C26 1.383(8) . ?
C19 C20 1.383(9) . ?
C19 C22 1.520(9) . ?
C27 C26 1.363(9) . ?
C27 C28 1.401(9) . ?
C27 C24 1.560(9) . ?
C27 C24B 1.629(16) . ?
C30 C35 1.365(8) . ?
F1 C22 1.334(10) . ?
C42 C43 1.390(8) . ?
C42 C45 1.532(9) . ?
C38 C39 1.386(8) . ?
C7 C12 1.386(9) . ?
C29 C28 1.384(7) . ?
C9 C10 1.396(8) . ?
F6 C23 1.338(9) . ?
F12B C46 1.31(3) . ?
C16 C15 1.386(8) . ?
C16 C1 1.476(10) . ?
C16 C1B 1.719(19) . ?
C39 C24 1.585(10) . ?
C39 C24B 1.518(17) . ?
C12 C11 1.373(9) . ?
C5 C6 1.388(8) . ?
C5 C4 1.395(10) . ?
C13 C14 1.365(8) . ?
C14 C15 1.369(9) . ?
C11 C10 1.413(9) . ?
F9 C45 1.241(15) . ?
C10 C1 1.611(11) . ?
C10 C1B 1.460(17) . ?
C2 C3 1.361(8) . ?
F7 C45 1.412(14) . ?
C3 C4 1.384(9) . ?
F4 C23 1.265(9) . ?
C45 F8B 1.29(2) . ?
C45 F7B 1.198(16) . ?
C45 F9B 1.54(3) . ?
F2 C22 1.241(10) . ?
C4 C1 1.560(9) . ?
C4 C1B 1.610(15) . ?
C46 F10B 1.296(16) . ?
C46 F10 1.403(18) . ?
C46 F11 1.33(2) . ?
C46 F12 1.247(18) . ?
